data_7029826
loop_
_publ_author_name
'Gao, Naixun'
'Cheng, Chi'
'Yu, Changjiang'
'Hao, Erhong'
'Wang, Shengyuan'
'Wang, Jun'
'Wei, Yun'
'Mu, Xiaolong'
'Jiao, Lijuan'

_publ_section_title
;
 Facile synthesis of highly fluorescent BF2 complexes bearing
 isoindolin-1-one ligand.
;
_journal_issue 19
_journal_name_full 'Dalton transactions (Cambridge, England : 2003)'
_journal_page_first 7121
_journal_page_last 7127
_journal_paper_doi 10.1039/c4dt00138a
_journal_volume 43
_journal_year 2014
_chemical_formula_sum 'C13 H8 B F2 N3 O'
_chemical_formula_weight 271.03
_chemical_name_systematic
; 
 ? 
;
_space_group_IT_number 14
_symmetry_cell_setting monoclinic
_symmetry_space_group_name_Hall '-P 2ybc'
_symmetry_space_group_name_H-M 'P 1 21/c 1'
_atom_sites_solution_hydrogens geom
_atom_sites_solution_primary direct
_atom_sites_solution_secondary difmap
_audit_creation_method SHELXL-97
_cell_angle_alpha 90.00
_cell_angle_beta 99.4140(10)
_cell_angle_gamma 90.00
_cell_formula_units_Z 4
_cell_length_a 7.1363(8)
_cell_length_b 8.4833(9)
_cell_length_c 19.643(2)
_cell_measurement_reflns_used 5028
_cell_measurement_temperature 293(2)
_cell_measurement_theta_max 27.53
_cell_measurement_theta_min 2.62
_cell_volume 1173.2(2)
_computing_cell_refinement 'Bruker SMART'
_computing_data_collection 'Bruker SMART'
_computing_data_reduction 'Bruker SAINT'
_computing_molecular_graphics 'Bruker SHELXTL'
_computing_publication_material 'Bruker SHELXTL'
_computing_structure_refinement 'SHELXL-97 (Sheldrick, 1997)'
_computing_structure_solution 'SHELXS-97 (Sheldrick, 1990)'
_diffrn_ambient_temperature 293(2)
_diffrn_measured_fraction_theta_full 0.993
_diffrn_measured_fraction_theta_max 0.993
_diffrn_measurement_device_type 'CCD area detector'
_diffrn_measurement_method 'phi and omega scans'
_diffrn_radiation_monochromator graphite
_diffrn_radiation_source 'fine-focus sealed tube'
_diffrn_radiation_type MoK\a
_diffrn_radiation_wavelength 0.71073
_diffrn_reflns_av_R_equivalents 0.0256
_diffrn_reflns_av_sigmaI/netI 0.0213
_diffrn_reflns_limit_h_max 9
_diffrn_reflns_limit_h_min -8
_diffrn_reflns_limit_k_max 11
_diffrn_reflns_limit_k_min -11
_diffrn_reflns_limit_l_max 24
_diffrn_reflns_limit_l_min -25
_diffrn_reflns_number 9865
_diffrn_reflns_theta_full 27.62
_diffrn_reflns_theta_max 27.62
_diffrn_reflns_theta_min 2.10
_exptl_absorpt_coefficient_mu 0.121
_exptl_absorpt_correction_T_max 0.9880
_exptl_absorpt_correction_T_min 0.9844
_exptl_absorpt_correction_type multi-scan
_exptl_crystal_colour colorless
_exptl_crystal_density_diffrn 1.535
_exptl_crystal_density_method 'not measured'
_exptl_crystal_description block
_exptl_crystal_F_000 552
_exptl_crystal_size_max 0.13
_exptl_crystal_size_mid 0.12
_exptl_crystal_size_min 0.10
_refine_diff_density_max 0.162
_refine_diff_density_min -0.257
_refine_diff_density_rms 0.059
_refine_ls_extinction_method none
_refine_ls_goodness_of_fit_ref 1.057
_refine_ls_hydrogen_treatment mixed
_refine_ls_matrix_type full
_refine_ls_number_parameters 181
_refine_ls_number_reflns 2701
_refine_ls_number_restraints 0
_refine_ls_restrained_S_all 1.057
_refine_ls_R_factor_all 0.0474
_refine_ls_R_factor_gt 0.0379
_refine_ls_shift/su_max 0.000
_refine_ls_shift/su_mean 0.000
_refine_ls_structure_factor_coef Fsqd
_refine_ls_weighting_details 'calc w=1/[\s^2^(Fo^2^)+(0.0596P)^2^+0.1492P] where P=(Fo^2^+2Fc^2^)/3'
_refine_ls_weighting_scheme calc
_refine_ls_wR_factor_gt 0.1021
_refine_ls_wR_factor_ref 0.1108
_reflns_number_gt 2190
_reflns_number_total 2701
_reflns_threshold_expression >2sigma(I)
_cod_data_source_file c4dt00138a2.cif
_cod_data_source_block 131030a_0m
_cod_depositor_comments
;
The following automatic conversions were performed:

'_symmetry_cell_setting' value 'Monoclinic' changed to 'monoclinic'
according to
/usr/data/users/saulius/crontab/automatic-downloads/rss-feeds/RSC/lib/dictionaries/cif_core.dic
dictionary named 'cif_core.dic' version 2.4.2 from 2011-04-26.

Automatic conversion script
Id: cif_fix_values 2281 2013-09-26 08:29:07Z andrius 

 Adding full bibliography for
 ./tmp-cod-update-bibliographies-12899/cifs/7029826.cif.
;
_cod_original_cell_volume 1173.1(2)
_cod_original_sg_symbol_H-M P2(1)/c
_cod_database_code 7029826

loop_
_symmetry_equiv_pos_as_xyz
'x, y, z'
'-x, y+1/2, -z+1/2'
'-x, -y, -z'
'x, -y-1/2, z-1/2'

loop_
_atom_site_label
_atom_site_type_symbol
_atom_site_fract_x
_atom_site_fract_y
_atom_site_fract_z
_atom_site_U_iso_or_equiv
_atom_site_adp_type
_atom_site_occupancy
_atom_site_symmetry_multiplicity
_atom_site_calc_flag
_atom_site_refinement_flags
B1 B 0.0219(2) 0.64187(17) 0.16937(7) 0.0416(3) Uani 1 1 d .
C1 C -0.18740(19) 0.80346(16) 0.07213(6) 0.0462(3) Uani 1 1 d .
C2 C -0.17225(18) 0.84134(15) -0.00083(6) 0.0444(3) Uani 1 1 d .
C3 C -0.2826(2) 0.93603(18) -0.04844(7) 0.0560(4) Uani 1 1 d .
H3 H -0.3880 0.9890 -0.0376 0.067 Uiso 1 1 calc R
C4 C -0.2303(2) 0.94920(18) -0.11307(7) 0.0593(4) Uani 1 1 d .
H4 H -0.3016 1.0127 -0.1462 0.071 Uiso 1 1 calc R
C5 C -0.0748(2) 0.87009(18) -0.12922(7) 0.0579(4) Uani 1 1 d .
H5 H -0.0441 0.8803 -0.1732 0.069 Uiso 1 1 calc R
C6 C 0.0367(2) 0.77580(16) -0.08127(7) 0.0512(3) Uani 1 1 d .
H6 H 0.1419 0.7226 -0.0921 0.061 Uiso 1 1 calc R
C7 C -0.01505(18) 0.76396(14) -0.01663(6) 0.0414(3) Uani 1 1 d .
C8 C 0.07425(17) 0.67898(14) 0.04561(6) 0.0386(3) Uani 1 1 d .
C9 C 0.29567(17) 0.52444(14) 0.11252(6) 0.0422(3) Uani 1 1 d .
C10 C 0.4620(2) 0.43649(18) 0.11790(8) 0.0560(4) Uani 1 1 d .
H10 H 0.5280 0.4317 0.0809 0.067 Uiso 1 1 calc R
C11 C 0.5284(2) 0.3571(2) 0.17762(8) 0.0609(4) Uani 1 1 d .
H11 H 0.6402 0.2991 0.1814 0.073 Uiso 1 1 calc R
C12 C 0.4288(2) 0.36332(18) 0.23227(8) 0.0568(4) Uani 1 1 d .
H12 H 0.4703 0.3073 0.2726 0.068 Uiso 1 1 calc R
C13 C 0.2689(2) 0.45286(15) 0.22598(6) 0.0486(3) Uani 1 1 d .
H13 H 0.2025 0.4585 0.2629 0.058 Uiso 1 1 calc R
F1 F 0.07683(13) 0.76118(10) 0.21591(4) 0.0619(3) Uani 1 1 d .
F2 F -0.11669(11) 0.55263(11) 0.19075(4) 0.0631(3) Uani 1 1 d .
N1 N -0.03383(15) 0.70327(12) 0.09628(5) 0.0414(2) Uani 1 1 d .
N2 N 0.22909(15) 0.59862(13) 0.05043(5) 0.0447(3) Uani 1 1 d .
N3 N 0.20315(14) 0.53419(12) 0.16743(5) 0.0404(2) Uani 1 1 d .
O1 O -0.30359(15) 0.84806(15) 0.10607(5) 0.0662(3) Uani 1 1 d .

loop_
_atom_site_aniso_label
_atom_site_aniso_U_11
_atom_site_aniso_U_22
_atom_site_aniso_U_33
_atom_site_aniso_U_23
_atom_site_aniso_U_13
_atom_site_aniso_U_12
B1 0.0485(8) 0.0490(7) 0.0278(6) 0.0011(5) 0.0080(5) -0.0035(6)
C1 0.0498(7) 0.0549(7) 0.0341(6) 0.0011(5) 0.0077(5) 0.0029(6)
C2 0.0516(7) 0.0490(7) 0.0320(6) 0.0003(5) 0.0053(5) -0.0025(5)
C3 0.0604(8) 0.0626(8) 0.0432(7) 0.0058(6) 0.0028(6) 0.0051(7)
C4 0.0748(10) 0.0609(8) 0.0380(7) 0.0105(6) -0.0037(6) -0.0055(8)
C5 0.0797(10) 0.0646(9) 0.0296(6) 0.0034(6) 0.0093(6) -0.0144(7)
C6 0.0652(8) 0.0567(8) 0.0338(6) -0.0014(5) 0.0143(6) -0.0053(6)
C7 0.0519(7) 0.0431(6) 0.0290(6) -0.0022(5) 0.0064(5) -0.0068(5)
C8 0.0464(6) 0.0414(6) 0.0288(5) -0.0021(4) 0.0086(5) -0.0061(5)
C9 0.0424(6) 0.0471(7) 0.0371(6) 0.0005(5) 0.0062(5) -0.0069(5)
C10 0.0453(7) 0.0688(9) 0.0551(8) 0.0071(7) 0.0115(6) 0.0020(6)
C11 0.0457(8) 0.0716(10) 0.0628(9) 0.0098(7) 0.0007(7) 0.0048(7)
C12 0.0562(8) 0.0623(8) 0.0466(7) 0.0080(6) -0.0073(6) -0.0034(7)
C13 0.0556(8) 0.0540(7) 0.0337(6) 0.0027(5) 0.0000(5) -0.0058(6)
F1 0.0816(6) 0.0636(5) 0.0375(4) -0.0147(3) 0.0009(4) 0.0055(4)
F2 0.0535(5) 0.0797(6) 0.0590(5) 0.0230(4) 0.0176(4) -0.0054(4)
N1 0.0465(6) 0.0499(6) 0.0286(5) 0.0006(4) 0.0087(4) 0.0006(4)
N2 0.0485(6) 0.0511(6) 0.0361(5) 0.0020(4) 0.0115(4) -0.0006(5)
N3 0.0445(6) 0.0448(5) 0.0308(5) -0.0002(4) 0.0029(4) -0.0069(4)
O1 0.0653(7) 0.0922(8) 0.0452(6) 0.0084(5) 0.0212(5) 0.0239(6)

loop_
_atom_type_symbol
_atom_type_description
_atom_type_scat_dispersion_real
_atom_type_scat_dispersion_imag
_atom_type_scat_source
C C 0.0033 0.0016 'International Tables Vol C Tables 4.2.6.8 and 6.1.1.4'
H H 0.0000 0.0000 'International Tables Vol C Tables 4.2.6.8 and 6.1.1.4'
B B 0.0013 0.0007 'International Tables Vol C Tables 4.2.6.8 and 6.1.1.4'
N N 0.0061 0.0033 'International Tables Vol C Tables 4.2.6.8 and 6.1.1.4'
O O 0.0106 0.0060 'International Tables Vol C Tables 4.2.6.8 and 6.1.1.4'
F F 0.0171 0.0103 'International Tables Vol C Tables 4.2.6.8 and 6.1.1.4'

loop_
_geom_angle_atom_site_label_1
_geom_angle_atom_site_label_2
_geom_angle_atom_site_label_3
_geom_angle
F2 B1 F1 110.19(11)
F2 B1 N1 112.96(11)
F1 B1 N1 112.20(11)
F2 B1 N3 108.79(10)
F1 B1 N3 107.11(10)
N1 B1 N3 105.26(9)
O1 C1 N1 124.82(12)
O1 C1 C2 128.94(13)
N1 C1 C2 106.24(10)
C3 C2 C7 121.38(12)
C3 C2 C1 130.92(13)
C7 C2 C1 107.68(11)
C2 C3 C4 117.32(14)
C2 C3 H3 121.3
C4 C3 H3 121.3
C5 C4 C3 121.33(13)
C5 C4 H4 119.3
C3 C4 H4 119.3
C4 C5 C6 121.32(12)
C4 C5 H5 119.3
C6 C5 H5 119.3
C7 C6 C5 117.20(13)
C7 C6 H6 121.4
C5 C6 H6 121.4
C2 C7 C6 121.44(12)
C2 C7 C8 107.70(10)
C6 C7 C8 130.85(12)
N2 C8 N1 127.14(11)
N2 C8 C7 124.74(10)
N1 C8 C7 108.12(10)
N3 C9 N2 122.07(11)
N3 C9 C10 119.51(12)
N2 C9 C10 118.42(12)
C11 C10 C9 120.05(14)
C11 C10 H10 120.0
C9 C10 H10 120.0
C10 C11 C12 119.78(14)
C10 C11 H11 120.1
C12 C11 H11 120.1
C13 C12 C11 118.79(13)
C13 C12 H12 120.6
C11 C12 H12 120.6
N3 C13 C12 121.98(13)
N3 C13 H13 119.0
C12 C13 H13 119.0
C8 N1 C1 110.23(10)
C8 N1 B1 122.92(10)
C1 N1 B1 126.56(10)
C8 N2 C9 118.12(10)
C9 N3 C13 119.82(11)
C9 N3 B1 123.93(10)
C13 N3 B1 116.21(10)

loop_
_geom_bond_atom_site_label_1
_geom_bond_atom_site_label_2
_geom_bond_distance
B1 F2 1.3653(16)
B1 F1 1.3771(16)
B1 N1 1.5178(16)
B1 N3 1.5888(18)
C1 O1 1.2066(15)
C1 N1 1.4066(17)
C1 C2 1.4898(17)
C2 C3 1.3782(19)
C2 C7 1.3783(18)
C3 C4 1.385(2)
C3 H3 0.9300
C4 C5 1.378(2)
C4 H4 0.9300
C5 C6 1.384(2)
C5 H5 0.9300
C6 C7 1.3827(17)
C6 H6 0.9300
C7 C8 1.4716(16)
C8 N2 1.2886(16)
C8 N1 1.3709(15)
C9 N3 1.3561(16)
C9 N2 1.3855(16)
C9 C10 1.3912(19)
C10 C11 1.369(2)
C10 H10 0.9300
C11 C12 1.382(2)
C11 H11 0.9300
C12 C13 1.359(2)
C12 H12 0.9300
C13 N3 1.3573(16)
C13 H13 0.9300
